data_7718511
loop_
_publ_author_name
'Villegas-Menares, Alondra'
'Hansmann, Yannik Sebastian'
'Bayas, Max'
'Verdugo, Camilo'
'Erazo, Ignacio'
'Zu\~niga, Cesar'
'Gonzalez, Iv\'an'
'Gald\'amez, Antonio'
'Villa, Lucrezia'
'Natali, Mirco'
'Cabrera, Alan R.'

_publ_section_title
;
 Exploring catalytic activity modulations: photoredox catalysis with
 substituted copper(i)-dipyridylamine derivatives
;
_journal_issue 18
_journal_name_full 'Dalton Transactions'
_journal_page_first 7306
_journal_page_last 7314
_journal_paper_doi 10.1039/D4DT03337J
_journal_volume 54
_journal_year 2025
_chemical_absolute_configuration rmad
_chemical_formula_moiety 'C56 H39 Cu F6 N3 P2, B F4, H2 O'
_chemical_formula_sum 'C56 H41 B Cu F10 N3 O P2'
_chemical_formula_weight 1098.21
_space_group_crystal_system tetragonal
_space_group_IT_number 92
_space_group_name_Hall 'P 4abw 2nw'
_space_group_name_H-M_alt 'P 41 21 2'
_atom_sites_solution_hydrogens mixed
_atom_sites_solution_primary dual
_audit_creation_method SHELXL-2018/3
_audit_update_record
;
2024-11-25 deposited with the CCDC.	2025-03-04 downloaded from the CCDC.
;
_cell_angle_alpha 90
_cell_angle_beta 90
_cell_angle_gamma 90
_cell_formula_units_Z 4
_cell_length_a 21.2079(2)
_cell_length_b 21.2079(2)
_cell_length_c 11.48610(10)
_cell_measurement_reflns_used 29842
_cell_measurement_temperature 99.99(10)
_cell_measurement_theta_max 76.3840
_cell_measurement_theta_min 2.9270
_cell_volume 5166.16(8)
_computing_cell_refinement 'CrysAlisPro 1.171.43.105a (Rigaku OD, 2024)'
_computing_data_collection 'CrysAlisPro system (CCD 41.123a 64-bit (release 20-01-2022))'
_computing_data_reduction 'CrysAlisPro 1.171.43.105a (Rigaku OD, 2024)'
_computing_structure_refinement 'SHELXL-2018/3 (Sheldrick, 2018)'
_computing_structure_solution 'SHELXT (Sheldrick, 2015)'
_diffrn_ambient_temperature 99.99(10)
_diffrn_measured_fraction_theta_full 0.999
_diffrn_measured_fraction_theta_max 0.989
_diffrn_measurement_device_type 'SuperNova, Dual, Cu at home/near, Atlas'
_diffrn_measurement_method '\w scans'
_diffrn_radiation_type CuK\a
_diffrn_radiation_wavelength 1.54184
_diffrn_reflns_av_R_equivalents 0.0674
_diffrn_reflns_av_unetI/netI 0.0257
_diffrn_reflns_Laue_measured_fraction_full 0.999
_diffrn_reflns_Laue_measured_fraction_max 0.989
_diffrn_reflns_limit_h_max 26
_diffrn_reflns_limit_h_min -26
_diffrn_reflns_limit_k_max 25
_diffrn_reflns_limit_k_min -26
_diffrn_reflns_limit_l_max 14
_diffrn_reflns_limit_l_min -14
_diffrn_reflns_number 61139
_diffrn_reflns_point_group_measured_fraction_full 0.999
_diffrn_reflns_point_group_measured_fraction_max 0.987
_diffrn_reflns_theta_full 67.684
_diffrn_reflns_theta_max 77.262
_diffrn_reflns_theta_min 2.947
_exptl_absorpt_coefficient_mu 1.869
_exptl_absorpt_correction_T_max 1.000
_exptl_absorpt_correction_T_min 0.663
_exptl_absorpt_correction_type gaussian
_exptl_absorpt_process_details
;
CrysAlisPro 1.171.43.105a (Rigaku Oxford Diffraction, 2024)
Numerical absorption correction based on gaussian integration over
a multifaceted crystal model
Empirical absorption correction using spherical harmonics,
implemented in SCALE3 ABSPACK scaling algorithm.
;
_exptl_crystal_colour colourless
_exptl_crystal_density_diffrn 1.412
_exptl_crystal_description block
_exptl_crystal_F_000 2240
_exptl_crystal_size_max 0.28
_exptl_crystal_size_mid 0.19
_exptl_crystal_size_min 0.14
_refine_diff_density_max 0.239
_refine_diff_density_min -0.417
_refine_diff_density_rms 0.043
_refine_ls_abs_structure_details
;
 Flack x determined using 2131 quotients [(I+)-(I-)]/[(I+)+(I-)]
 (Parsons, Flack and Wagner, Acta Cryst. B69 (2013) 249-259).
;
_refine_ls_abs_structure_Flack -0.018(9)
_refine_ls_extinction_method none
_refine_ls_goodness_of_fit_ref 1.086
_refine_ls_hydrogen_treatment mixed
_refine_ls_matrix_type full
_refine_ls_number_parameters 397
_refine_ls_number_reflns 5425
_refine_ls_number_restraints 127
_refine_ls_restrained_S_all 1.089
_refine_ls_R_factor_all 0.0340
_refine_ls_R_factor_gt 0.0304
_refine_ls_shift/su_max 0.001
_refine_ls_shift/su_mean 0.000
_refine_ls_structure_factor_coef Fsqd
_refine_ls_weighting_details 'w=1/[\s^2^(Fo^2^)+(0.0345P)^2^+2.1878P] where P=(Fo^2^+2Fc^2^)/3'
_refine_ls_weighting_scheme calc
_refine_ls_wR_factor_gt 0.0733
_refine_ls_wR_factor_ref 0.0769
_reflns_Friedel_coverage 0.748
_reflns_Friedel_fraction_full 0.999
_reflns_Friedel_fraction_max 0.984
_reflns_number_gt 5123
_reflns_number_total 5425
_reflns_threshold_expression 'I > 2\s(I)'
_cod_data_source_file d4dt03337j2.cif
_cod_data_source_block ACC-359
_cod_depositor_comments 'Adding full bibliography for 7718511--7718513.cif.'
_cod_original_cell_volume 5166.16(11)
_cod_database_code 7718511
_shelx_shelxl_version_number 2018/3
_shelx_space_group_comment
;
The symmetry employed for this shelxl refinement is uniquely defined
by the following loop, which should always be used as a source of
symmetry information in preference to the above space-group names.
They are only intended as comments.
;
_shelx_estimated_absorpt_t_min 0.623
_shelx_estimated_absorpt_t_max 0.780

loop_
_space_group_symop_operation_xyz
'x, y, z'
'-x, -y, z+1/2'
'-y+1/2, x+1/2, z+1/4'
'y+1/2, -x+1/2, z+3/4'
'-x+1/2, y+1/2, -z+1/4'
'x+1/2, -y+1/2, -z+3/4'
'y, x, -z'
'-y, -x, -z+1/2'

loop_
_atom_site_label
_atom_site_type_symbol
_atom_site_fract_x
_atom_site_fract_y
_atom_site_fract_z
_atom_site_U_iso_or_equiv
_atom_site_adp_type
_atom_site_occupancy
_atom_site_site_symmetry_order
_atom_site_calc_flag
_atom_site_refinement_flags_posn
_atom_site_refinement_flags_adp
_atom_site_refinement_flags_occupancy
_atom_site_disorder_assembly
_atom_site_disorder_group
C1 C 0.18406(13) 0.10482(13) 0.4632(2) 0.0210(5) Uani 1 1 d . . . . .
C2 C 0.18623(14) 0.04470(13) 0.4108(3) 0.0269(6) Uani 1 1 d . . . . .
H2 H 0.148459 0.021420 0.399474 0.032 Uiso 1 1 calc R U . . .
C3 C 0.24263(14) 0.02004(13) 0.3765(2) 0.0282(6) Uani 1 1 d . . . . .
H3 H 0.244477 -0.020070 0.339882 0.034 Uiso 1 1 calc R U . . .
C4 C 0.29769(14) 0.05471(13) 0.3961(3) 0.0253(6) Uani 1 1 d . . . . .
C5 C 0.29216(13) 0.11342(13) 0.4454(2) 0.0224(5) Uani 1 1 d . . . . .
H5 H 0.329540 0.137270 0.457229 0.027 Uiso 1 1 calc R U . . .
C6 C 0.36096(15) 0.02996(14) 0.3642(3) 0.0319(6) Uani 1 1 d D . . . .
C7 C 0.23578(13) 0.28899(12) 0.7869(2) 0.0195(5) Uani 1 1 d . . . . .
C8 C 0.18426(12) 0.24899(12) 0.8018(2) 0.0203(5) Uani 1 1 d . . . . .
H8 H 0.173533 0.219717 0.742422 0.024 Uiso 1 1 calc R U . . .
C9 C 0.14826(13) 0.25169(13) 0.9037(2) 0.0247(6) Uani 1 1 d . . . . .
H9 H 0.113405 0.224093 0.913817 0.030 Uiso 1 1 calc R U . . .
C10 C 0.16363(13) 0.29475(13) 0.9898(2) 0.0257(6) Uani 1 1 d . . . . .
H10 H 0.138785 0.297214 1.058496 0.031 Uiso 1 1 calc R U . . .
C11 C 0.21521(13) 0.33430(13) 0.9761(2) 0.0247(6) Uani 1 1 d . . . . .
H11 H 0.225895 0.363404 1.035806 0.030 Uiso 1 1 calc R U . . .
C12 C 0.25130(13) 0.33145(13) 0.8752(2) 0.0233(6) Uani 1 1 d . . . . .
H12 H 0.286674 0.358514 0.866354 0.028 Uiso 1 1 calc R U . . .
C13 C 0.35801(12) 0.25666(13) 0.7051(2) 0.0214(5) Uani 1 1 d . . . . .
C14 C 0.37356(14) 0.19314(14) 0.6923(2) 0.0272(6) Uani 1 1 d . . . . .
H14 H 0.344880 0.165392 0.654750 0.033 Uiso 1 1 calc R U . . .
C15 C 0.43066(16) 0.16999(15) 0.7340(3) 0.0370(7) Uani 1 1 d . . . . .
H15 H 0.440672 0.126582 0.725370 0.044 Uiso 1 1 calc R U . . .
C16 C 0.47270(15) 0.21014(17) 0.7879(3) 0.0348(7) Uani 1 1 d . . . . .
H16 H 0.512066 0.194535 0.814857 0.042 Uiso 1 1 calc R U . . .
C17 C 0.45759(13) 0.27320(16) 0.8027(2) 0.0289(6) Uani 1 1 d . . . . .
H17 H 0.486320 0.300626 0.840963 0.035 Uiso 1 1 calc R U . . .
C18 C 0.40025(12) 0.29644(13) 0.7616(2) 0.0234(5) Uani 1 1 d . . . . .
H18 H 0.389980 0.339660 0.772213 0.028 Uiso 1 1 calc R U . . .
C19 C 0.29032(12) 0.36415(12) 0.6025(2) 0.0180(5) Uani 1 1 d . . . . .
C20 C 0.24134(13) 0.40677(12) 0.6344(2) 0.0209(5) Uani 1 1 d . . . . .
H20 H 0.209124 0.393082 0.686036 0.025 Uiso 1 1 calc R U . . .
C21 C 0.23988(14) 0.46689(13) 0.5922(2) 0.0240(5) Uani 1 1 d . . . . .
H21 H 0.205508 0.493704 0.611226 0.029 Uiso 1 1 calc R U . . .
C22 C 0.28895(13) 0.48964(12) 0.5206(2) 0.0227(5) Uani 1 1 d . . . . .
C23 C 0.33802(13) 0.44792(12) 0.4865(2) 0.0206(5) Uani 1 1 d . . . . .
C24 C 0.33653(12) 0.38327(11) 0.5239(2) 0.0177(5) Uani 1 1 d . . . . .
C25 C 0.29036(15) 0.55328(13) 0.4832(2) 0.0290(6) Uani 1 1 d . . . . .
H25 H 0.257063 0.580955 0.504399 0.035 Uiso 1 1 calc R U . . .
C26 C 0.33913(17) 0.57523(14) 0.4170(3) 0.0330(7) Uani 1 1 d . . . . .
H26 H 0.339933 0.618081 0.392903 0.040 Uiso 1 1 calc R U . . .
C27 C 0.38817(16) 0.53419(14) 0.3845(3) 0.0306(6) Uani 1 1 d . . . . .
H27 H 0.422386 0.549933 0.339776 0.037 Uiso 1 1 calc R U . . .
C28 C 0.38751(14) 0.47213(13) 0.4162(2) 0.0241(6) Uani 1 1 d . . . . .
H28 H 0.420390 0.444948 0.390986 0.029 Uiso 1 1 calc R U . . .
B1 B 0.07937(14) -0.07937(14) 0.250000 0.0271(9) Uani 1 2 d S T P . .
N1 N 0.23673(11) 0.13929(10) 0.47816(18) 0.0209(4) Uani 1 1 d . . . . .
N2 N 0.12617(10) 0.12617(10) 0.500000 0.0235(6) Uani 1 2 d S T P . .
F1 F 0.3629(8) -0.0316(4) 0.3574(19) 0.066(5) Uani 0.483(4) 1 d D . P A 1
F2 F 0.4059(5) 0.0509(8) 0.4297(12) 0.052(3) Uani 0.483(4) 1 d D . P A 1
F3 F 0.3770(5) 0.0501(7) 0.2551(8) 0.056(3) Uani 0.483(4) 1 d D . P A 1
F1A F 0.3675(8) 0.0144(17) 0.2556(12) 0.069(6) Uani 0.293(4) 1 d D . P A 2
F2A F 0.3741(7) -0.0224(9) 0.427(2) 0.061(4) Uani 0.293(4) 1 d D . P A 2
F3A F 0.4092(9) 0.0685(9) 0.388(2) 0.046(5) Uani 0.293(4) 1 d D . P A 2
F1B F 0.3589(16) -0.0214(13) 0.302(3) 0.065(10) Uani 0.224(4) 1 d D . P A 3
F2B F 0.3926(11) 0.015(2) 0.4625(12) 0.077(8) Uani 0.224(4) 1 d D . P A 3
F3B F 0.3962(12) 0.0715(9) 0.310(4) 0.078(7) Uani 0.224(4) 1 d D . P A 3
F4 F 0.14118(9) -0.07055(9) 0.28313(18) 0.0397(5) Uani 1 1 d . . . . .
F5 F 0.04008(12) -0.06627(12) 0.3428(2) 0.0662(7) Uani 1 1 d . . . . .
P1 P 0.28135(3) 0.28232(3) 0.65215(5) 0.01690(13) Uani 1 1 d . . . . .
Cu1 Cu 0.23425(2) 0.23425(2) 0.500000 0.01858(12) Uani 1 2 d S T P . .
O1 O 0.03317(11) 0.03317(11) 0.500000 0.0462(9) Uani 1 2 d S T P . .
H2N H 0.097(2) 0.097(2) 0.500000 0.055 Uiso 1 2 d S U P . .
H1O H 0.003(2) 0.033(2) 0.551(4) 0.055 Uiso 1 1 d . U . . .

loop_
_atom_site_aniso_label
_atom_site_aniso_U_11
_atom_site_aniso_U_22
_atom_site_aniso_U_33
_atom_site_aniso_U_23
_atom_site_aniso_U_13
_atom_site_aniso_U_12
C1 0.0248(13) 0.0201(12) 0.0182(12) 0.0012(10) 0.0006(10) -0.0030(10)
C2 0.0296(15) 0.0225(14) 0.0287(14) -0.0046(11) 0.0017(12) -0.0072(11)
C3 0.0322(15) 0.0235(13) 0.0288(14) -0.0028(11) -0.0007(12) -0.0006(11)
C4 0.0286(14) 0.0237(13) 0.0238(13) 0.0007(11) 0.0000(11) 0.0033(11)
C5 0.0234(13) 0.0228(13) 0.0208(12) 0.0015(10) 0.0006(10) -0.0006(10)
C6 0.0302(15) 0.0276(14) 0.0380(16) -0.0064(13) 0.0010(13) 0.0021(12)
C7 0.0215(12) 0.0213(12) 0.0158(10) 0.0007(9) -0.0010(9) 0.0002(10)
C8 0.0200(12) 0.0235(13) 0.0175(11) 0.0005(10) -0.0004(9) 0.0001(10)
C9 0.0236(13) 0.0269(14) 0.0235(13) 0.0040(11) 0.0044(10) -0.0012(11)
C10 0.0296(14) 0.0285(13) 0.0191(12) 0.0019(11) 0.0055(11) 0.0052(11)
C11 0.0312(14) 0.0255(13) 0.0173(12) -0.0036(10) 0.0001(10) 0.0020(11)
C12 0.0254(14) 0.0249(13) 0.0195(12) -0.0005(10) -0.0016(10) -0.0011(10)
C13 0.0210(12) 0.0258(13) 0.0174(11) 0.0040(10) 0.0022(9) -0.0003(10)
C14 0.0275(15) 0.0290(15) 0.0252(13) -0.0006(11) -0.0022(11) 0.0020(11)
C15 0.0393(17) 0.0327(16) 0.0391(18) 0.0037(14) -0.0021(15) 0.0115(13)
C16 0.0240(14) 0.0492(19) 0.0311(15) 0.0082(14) -0.0037(12) 0.0093(13)
C17 0.0202(13) 0.0426(17) 0.0238(13) 0.0053(13) -0.0008(10) -0.0042(12)
C18 0.0228(13) 0.0297(13) 0.0176(12) 0.0026(11) -0.0006(10) -0.0022(10)
C19 0.0196(12) 0.0201(12) 0.0143(11) -0.0017(9) -0.0017(9) -0.0029(10)
C20 0.0221(13) 0.0247(13) 0.0157(11) -0.0006(9) -0.0004(10) 0.0005(10)
C21 0.0280(14) 0.0248(13) 0.0192(12) -0.0009(10) 0.0009(11) 0.0059(11)
C22 0.0320(14) 0.0200(12) 0.0161(12) -0.0008(9) -0.0013(10) 0.0006(10)
C23 0.0263(13) 0.0214(12) 0.0142(11) -0.0025(10) -0.0014(10) -0.0024(10)
C24 0.0210(12) 0.0186(12) 0.0136(11) -0.0029(9) -0.0029(9) -0.0024(10)
C25 0.0433(16) 0.0206(13) 0.0232(14) -0.0006(11) 0.0010(12) 0.0050(11)
C26 0.052(2) 0.0194(13) 0.0274(15) 0.0028(11) 0.0022(14) -0.0025(13)
C27 0.0397(17) 0.0258(14) 0.0264(14) 0.0027(12) 0.0042(13) -0.0072(12)
C28 0.0284(14) 0.0228(13) 0.0212(12) 0.0021(11) 0.0013(11) -0.0047(11)
B1 0.0243(12) 0.0243(12) 0.033(2) -0.0036(15) -0.0036(15) 0.0020(16)
N1 0.0223(10) 0.0223(11) 0.0180(10) 0.0007(8) 0.0004(9) -0.0031(9)
N2 0.0224(9) 0.0224(9) 0.0256(15) -0.0028(10) 0.0028(10) -0.0071(12)
F1 0.047(7) 0.027(3) 0.125(14) -0.014(6) 0.012(12) 0.010(3)
F2 0.027(5) 0.080(11) 0.050(7) -0.026(5) -0.009(6) 0.012(5)
F3 0.039(5) 0.086(8) 0.044(4) -0.002(4) 0.016(3) 0.011(5)
F1A 0.044(9) 0.122(17) 0.041(6) -0.047(9) -0.003(6) 0.024(14)
F2A 0.037(8) 0.044(7) 0.102(13) 0.030(8) 0.006(9) 0.018(6)
F3A 0.027(5) 0.044(8) 0.066(13) -0.016(9) 0.011(10) -0.002(6)
F1B 0.040(8) 0.055(14) 0.10(2) -0.051(15) 0.007(19) 0.005(15)
F2B 0.033(10) 0.16(3) 0.041(6) 0.004(11) -0.006(6) 0.036(13)
F3B 0.057(15) 0.047(9) 0.13(2) 0.020(14) 0.048(15) 0.010(7)
F4 0.0295(9) 0.0347(10) 0.0550(12) -0.0103(8) -0.0126(8) -0.0015(8)
F5 0.0617(15) 0.0579(14) 0.0791(17) -0.0265(13) 0.0345(13) 0.0035(12)
P1 0.0180(3) 0.0186(3) 0.0142(2) 0.0001(2) 0.0002(2) -0.0023(2)
Cu1 0.01947(16) 0.01947(16) 0.0168(2) -0.00106(15) 0.00106(15) -0.00340(19)
O1 0.0407(12) 0.0407(12) 0.057(2) -0.0146(15) 0.0146(15) -0.0184(15)

loop_
_atom_type_symbol
_atom_type_description
_atom_type_scat_dispersion_real
_atom_type_scat_dispersion_imag
_atom_type_scat_source
C C 0.0181 0.0091 'International Tables Vol C Tables 4.2.6.8 and 6.1.1.4'
H H 0.0000 0.0000 'International Tables Vol C Tables 4.2.6.8 and 6.1.1.4'
B B 0.0090 0.0039 'International Tables Vol C Tables 4.2.6.8 and 6.1.1.4'
N N 0.0311 0.0180 'International Tables Vol C Tables 4.2.6.8 and 6.1.1.4'
F F 0.0727 0.0534 'International Tables Vol C Tables 4.2.6.8 and 6.1.1.4'
P P 0.2955 0.4335 'International Tables Vol C Tables 4.2.6.8 and 6.1.1.4'
Cu Cu -1.9646 0.5888 'International Tables Vol C Tables 4.2.6.8 and 6.1.1.4'
O O 0.0492 0.0322 'International Tables Vol C Tables 4.2.6.8 and 6.1.1.4'

loop_
_geom_angle_atom_site_label_1
_geom_angle_atom_site_label_2
_geom_angle_atom_site_label_3
_geom_angle
_geom_angle_site_symmetry_1
_geom_angle_site_symmetry_3
_geom_angle_publ_flag
N1 C1 N2 121.5(2) . . ?
N1 C1 C2 121.2(3) . . ?
N2 C1 C2 117.3(3) . . ?
C3 C2 C1 119.9(3) . . ?
C3 C2 H2 120.1 . . ?
C1 C2 H2 120.1 . . ?
C2 C3 C4 119.0(3) . . ?
C2 C3 H3 120.5 . . ?
C4 C3 H3 120.5 . . ?
C5 C4 C3 118.2(3) . . ?
C5 C4 C6 119.9(3) . . ?
C3 C4 C6 121.9(3) . . ?
N1 C5 C4 123.9(3) . . ?
N1 C5 H5 118.1 . . ?
C4 C5 H5 118.1 . . ?
F2 C6 F1 110.8(8) . . ?
F1B C6 F3B 108.7(15) . . ?
F1A C6 F3A 105.6(11) . . ?
F1B C6 F2B 106.3(15) . . ?
F3B C6 F2B 105.6(13) . . ?
F1A C6 F2A 106.4(10) . . ?
F3A C6 F2A 103.7(9) . . ?
F2 C6 F3 104.0(6) . . ?
F1 C6 F3 104.4(7) . . ?
F2 C6 C4 113.6(6) . . ?
F1A C6 C4 115.0(6) . . ?
F1B C6 C4 113.5(16) . . ?
F1 C6 C4 113.3(7) . . ?
F3B C6 C4 113.2(7) . . ?
F3A C6 C4 115.1(10) . . ?
F2B C6 C4 109.0(8) . . ?
F2A C6 C4 110.1(7) . . ?
F3 C6 C4 109.9(5) . . ?
C8 C7 C12 119.2(2) . . ?
C8 C7 P1 118.10(19) . . ?
C12 C7 P1 122.7(2) . . ?
C7 C8 C9 120.4(2) . . ?
C7 C8 H8 119.8 . . ?
C9 C8 H8 119.8 . . ?
C10 C9 C8 119.7(3) . . ?
C10 C9 H9 120.1 . . ?
C8 C9 H9 120.1 . . ?
C9 C10 C11 120.2(2) . . ?
C9 C10 H10 119.9 . . ?
C11 C10 H10 119.9 . . ?
C10 C11 C12 120.2(3) . . ?
C10 C11 H11 119.9 . . ?
C12 C11 H11 119.9 . . ?
C11 C12 C7 120.3(3) . . ?
C11 C12 H12 119.9 . . ?
C7 C12 H12 119.9 . . ?
C18 C13 C14 118.9(3) . . ?
C18 C13 P1 123.4(2) . . ?
C14 C13 P1 117.7(2) . . ?
C15 C14 C13 120.7(3) . . ?
C15 C14 H14 119.7 . . ?
C13 C14 H14 119.7 . . ?
C16 C15 C14 119.9(3) . . ?
C16 C15 H15 120.0 . . ?
C14 C15 H15 120.0 . . ?
C15 C16 C17 120.1(3) . . ?
C15 C16 H16 120.0 . . ?
C17 C16 H16 120.0 . . ?
C16 C17 C18 120.1(3) . . ?
C16 C17 H17 120.0 . . ?
C18 C17 H17 120.0 . . ?
C13 C18 C17 120.3(3) . . ?
C13 C18 H18 119.8 . . ?
C17 C18 H18 119.8 . . ?
C24 C19 C20 119.7(2) . . ?
C24 C19 P1 123.32(19) . . ?
C20 C19 P1 116.35(19) . . ?
C21 C20 C19 121.2(2) . . ?
C21 C20 H20 119.4 . . ?
C19 C20 H20 119.4 . . ?
C20 C21 C22 120.6(3) . . ?
C20 C21 H21 119.7 . . ?
C22 C21 H21 119.7 . . ?
C21 C22 C25 121.2(3) . . ?
C21 C22 C23 119.2(2) . . ?
C25 C22 C23 119.6(3) . . ?
C28 C23 C22 118.2(2) . . ?
C28 C23 C24 122.1(2) . . ?
C22 C23 C24 119.7(2) . . ?
C19 C24 C23 119.1(2) . . ?
C19 C24 C24 120.5(2) . 7_556 ?
C23 C24 C24 120.32(19) . 7_556 ?
C26 C25 C22 120.7(3) . . ?
C26 C25 H25 119.7 . . ?
C22 C25 H25 119.7 . . ?
C25 C26 C27 119.8(3) . . ?
C25 C26 H26 120.1 . . ?
C27 C26 H26 120.1 . . ?
C28 C27 C26 121.2(3) . . ?
C28 C27 H27 119.4 . . ?
C26 C27 H27 119.4 . . ?
C27 C28 C23 120.5(3) . . ?
C27 C28 H28 119.8 . . ?
C23 C28 H28 119.8 . . ?
F4 B1 F4 109.5(3) 8 . ?
F4 B1 F5 109.49(15) 8 8 ?
F4 B1 F5 108.82(13) . 8 ?
F4 B1 F5 108.82(13) 8 . ?
F4 B1 F5 109.49(15) . . ?
F5 B1 F5 110.6(4) 8 . ?
C1 N1 C5 117.8(2) . . ?
C1 N1 Cu1 122.21(19) . . ?
C5 N1 Cu1 117.38(18) . . ?
C1 N2 C1 133.0(3) . 7_556 ?
C1 N2 H2N 113.48(16) . . ?
C1 N2 H2N 113.48(16) 7_556 . ?
C13 P1 C7 102.27(11) . . ?
C13 P1 C19 107.09(12) . . ?
C7 P1 C19 104.14(11) . . ?
C13 P1 Cu1 121.29(9) . . ?
C7 P1 Cu1 117.13(9) . . ?
C19 P1 Cu1 103.42(8) . . ?
N1 Cu1 N1 93.83(13) 7_556 . ?
N1 Cu1 P1 109.38(6) 7_556 . ?
N1 Cu1 P1 122.17(6) . . ?
N1 Cu1 P1 122.17(6) 7_556 7_556 ?
N1 Cu1 P1 109.38(6) . 7_556 ?
P1 Cu1 P1 101.52(3) . 7_556 ?
H1O O1 H1O 118(6) . 7_556 ?

loop_
_geom_bond_atom_site_label_1
_geom_bond_atom_site_label_2
_geom_bond_distance
_geom_bond_site_symmetry_2
_geom_bond_publ_flag
C1 N1 1.346(3) . ?
C1 N2 1.375(3) . ?
C1 C2 1.411(4) . ?
C2 C3 1.363(4) . ?
C2 H2 0.9500 . ?
C3 C4 1.398(4) . ?
C3 H3 0.9500 . ?
C4 C5 1.373(4) . ?
C4 C6 1.487(4) . ?
C5 N1 1.351(4) . ?
C5 H5 0.9500 . ?
C6 F2 1.293(8) . ?
C6 F1A 1.298(10) . ?
C6 F1B 1.302(15) . ?
C6 F1 1.308(8) . ?
C6 F3B 1.313(12) . ?
C6 F3A 1.338(12) . ?
C6 F2B 1.350(12) . ?
C6 F2A 1.353(10) . ?
C6 F3 1.367(7) . ?
C7 C8 1.394(4) . ?
C7 C12 1.396(4) . ?
C7 P1 1.830(3) . ?
C8 C9 1.398(4) . ?
C8 H8 0.9500 . ?
C9 C10 1.385(4) . ?
C9 H9 0.9500 . ?
C10 C11 1.387(4) . ?
C10 H10 0.9500 . ?
C11 C12 1.390(4) . ?
C11 H11 0.9500 . ?
C12 H12 0.9500 . ?
C13 C18 1.391(4) . ?
C13 C14 1.395(4) . ?
C13 P1 1.819(3) . ?
C14 C15 1.392(4) . ?
C14 H14 0.9500 . ?
C15 C16 1.379(5) . ?
C15 H15 0.9500 . ?
C16 C17 1.386(5) . ?
C16 H16 0.9500 . ?
C17 C18 1.395(4) . ?
C17 H17 0.9500 . ?
C18 H18 0.9500 . ?
C19 C24 1.393(3) . ?
C19 C20 1.425(4) . ?
C19 P1 1.837(3) . ?
C20 C21 1.364(4) . ?
C20 H20 0.9500 . ?
C21 C22 1.411(4) . ?
C21 H21 0.9500 . ?
C22 C25 1.417(4) . ?
C22 C23 1.421(4) . ?
C23 C28 1.421(4) . ?
C23 C24 1.437(3) . ?
C24 C24 1.505(5) 7_556 ?
C25 C26 1.366(4) . ?
C25 H25 0.9500 . ?
C26 C27 1.406(5) . ?
C26 H26 0.9500 . ?
C27 C28 1.365(4) . ?
C27 H27 0.9500 . ?
C28 H28 0.9500 . ?
B1 F4 1.378(3) 8 ?
B1 F4 1.378(3) . ?
B1 F5 1.381(3) 8 ?
B1 F5 1.381(3) . ?
N1 Cu1 2.030(2) . ?
N2 H2N 0.88(6) . ?
P1 Cu1 2.2564(6) . ?
O1 H1O 0.86(4) . ?
O1 H1O 0.86(4) 7_556 ?

loop_
_geom_torsion_atom_site_label_1
_geom_torsion_atom_site_label_2
_geom_torsion_atom_site_label_3
_geom_torsion_atom_site_label_4
_geom_torsion
_geom_torsion_site_symmetry_1
_geom_torsion_site_symmetry_2
_geom_torsion_site_symmetry_3
_geom_torsion_site_symmetry_4
_geom_torsion_publ_flag
N1 C1 C2 C3 1.3(4) . . . . ?
N2 C1 C2 C3 -177.6(2) . . . . ?
C1 C2 C3 C4 1.2(4) . . . . ?
C2 C3 C4 C5 -2.4(4) . . . . ?
C2 C3 C4 C6 178.2(3) . . . . ?
C3 C4 C5 N1 1.3(4) . . . . ?
C6 C4 C5 N1 -179.3(3) . . . . ?
C5 C4 C6 F2 29.8(10) . . . . ?
C3 C4 C6 F2 -150.7(10) . . . . ?
C5 C4 C6 F1A -122.8(19) . . . . ?
C3 C4 C6 F1A 56.7(19) . . . . ?
C5 C4 C6 F1B -170(2) . . . . ?
C3 C4 C6 F1B 10(2) . . . . ?
C5 C4 C6 F1 157.4(11) . . . . ?
C3 C4 C6 F1 -23.1(11) . . . . ?
C5 C4 C6 F3B -45(3) . . . . ?
C3 C4 C6 F3B 134(3) . . . . ?
C5 C4 C6 F3A 0.3(14) . . . . ?
C3 C4 C6 F3A 179.8(13) . . . . ?
C5 C4 C6 F2B 72(2) . . . . ?
C3 C4 C6 F2B -109(2) . . . . ?
C5 C4 C6 F2A 117.1(15) . . . . ?
C3 C4 C6 F2A -63.5(15) . . . . ?
C5 C4 C6 F3 -86.2(9) . . . . ?
C3 C4 C6 F3 93.2(9) . . . . ?
C12 C7 C8 C9 0.5(4) . . . . ?
P1 C7 C8 C9 179.3(2) . . . . ?
C7 C8 C9 C10 0.5(4) . . . . ?
C8 C9 C10 C11 -1.2(4) . . . . ?
C9 C10 C11 C12 0.8(4) . . . . ?
C10 C11 C12 C7 0.2(4) . . . . ?
C8 C7 C12 C11 -0.9(4) . . . . ?
P1 C7 C12 C11 -179.6(2) . . . . ?
C18 C13 C14 C15 -0.8(4) . . . . ?
P1 C13 C14 C15 -178.1(2) . . . . ?
C13 C14 C15 C16 -0.5(5) . . . . ?
C14 C15 C16 C17 1.4(5) . . . . ?
C15 C16 C17 C18 -1.0(5) . . . . ?
C14 C13 C18 C17 1.1(4) . . . . ?
P1 C13 C18 C17 178.3(2) . . . . ?
C16 C17 C18 C13 -0.3(4) . . . . ?
C24 C19 C20 C21 -2.1(4) . . . . ?
P1 C19 C20 C21 -173.2(2) . . . . ?
C19 C20 C21 C22 -3.6(4) . . . . ?
C20 C21 C22 C25 -175.3(3) . . . . ?
C20 C21 C22 C23 4.1(4) . . . . ?
C21 C22 C23 C28 -178.9(2) . . . . ?
C25 C22 C23 C28 0.6(4) . . . . ?
C21 C22 C23 C24 0.9(4) . . . . ?
C25 C22 C23 C24 -179.7(2) . . . . ?
C20 C19 C24 C23 6.9(3) . . . . ?
P1 C19 C24 C23 177.38(18) . . . . ?
C20 C19 C24 C24 -171.4(2) . . . 7_556 ?
P1 C19 C24 C24 -1.0(3) . . . 7_556 ?
C28 C23 C24 C19 173.4(2) . . . . ?
C22 C23 C24 C19 -6.4(4) . . . . ?
C28 C23 C24 C24 -8.2(4) . . . 7_556 ?
C22 C23 C24 C24 172.0(2) . . . 7_556 ?
C21 C22 C25 C26 177.9(3) . . . . ?
C23 C22 C25 C26 -1.5(4) . . . . ?
C22 C25 C26 C27 0.6(5) . . . . ?
C25 C26 C27 C28 1.2(5) . . . . ?
C26 C27 C28 C23 -2.2(5) . . . . ?
C22 C23 C28 C27 1.3(4) . . . . ?
C24 C23 C28 C27 -178.5(3) . . . . ?
N2 C1 N1 C5 176.4(2) . . . . ?
C2 C1 N1 C5 -2.5(4) . . . . ?
N2 C1 N1 Cu1 -22.5(3) . . . . ?
C2 C1 N1 Cu1 158.7(2) . . . . ?
C4 C5 N1 C1 1.2(4) . . . . ?
C4 C5 N1 Cu1 -160.9(2) . . . . ?
N1 C1 N2 C1 12.76(18) . . . 7_556 ?
C2 C1 N2 C1 -168.3(3) . . . 7_556 ?
C18 C13 P1 C7 -74.5(2) . . . . ?
C14 C13 P1 C7 102.7(2) . . . . ?
C18 C13 P1 C19 34.7(3) . . . . ?
C14 C13 P1 C19 -148.2(2) . . . . ?
C18 C13 P1 Cu1 152.80(19) . . . . ?
C14 C13 P1 Cu1 -30.1(2) . . . . ?
C8 C7 P1 C13 -116.0(2) . . . . ?
C12 C7 P1 C13 62.8(2) . . . . ?
C8 C7 P1 C19 132.6(2) . . . . ?
C12 C7 P1 C19 -48.6(2) . . . . ?
C8 C7 P1 Cu1 19.2(2) . . . . ?
C12 C7 P1 Cu1 -162.03(19) . . . . ?
C24 C19 P1 C13 52.4(2) . . . . ?
C20 C19 P1 C13 -136.82(19) . . . . ?
C24 C19 P1 C7 160.3(2) . . . . ?
C20 C19 P1 C7 -29.0(2) . . . . ?
C24 C19 P1 Cu1 -76.8(2) . . . . ?
C20 C19 P1 Cu1 93.98(18) . . . . ?
